data_7102519
loop_
_publ_author_name
'Yu, Zhi'
'Yu, Kui'
'Lai, Longli'
'Udachin, Kostantin A'
'Zhu, Haoguo'
'Tao, Jianqin'
'You, Xiaozeng'
'Str\"obele, Markus'
'Meyer, H-J\"urgen'
'Ripmeester, John A'

_publ_section_title
;
 Novel hybrid hetero-sandwich architectures via stoichiometric control
 of host-guest self-organization.
;
_journal_issue 6
_journal_name_full 'Chemical communications (Cambridge, England)'
_journal_page_first 648
_journal_page_last 649
_journal_paper_doi 10.1039/b313846a
_journal_year 2004
_chemical_formula_sum 'C16 H14 Cd N6 S4'
_chemical_formula_weight 530.97
_chemical_name_common 'N,N'-dimethyl-4,4'-bipyridinium cadmium-thiocyanate'
_chemical_name_systematic
;
?
;
_space_group_IT_number 14
_symmetry_cell_setting monoclinic
_symmetry_space_group_name_Hall '-P 2ybc'
_symmetry_space_group_name_H-M 'P 1 21/c 1'
_atom_sites_solution_hydrogens geom
_atom_sites_solution_primary direct
_atom_sites_solution_secondary difmap
_audit_creation_method SHELXL-97
_cell_angle_alpha 90.00
_cell_angle_beta 93.7850(10)
_cell_angle_gamma 90.00
_cell_formula_units_Z 4
_cell_length_a 11.7284(6)
_cell_length_b 13.2940(7)
_cell_length_c 13.2404(7)
_cell_measurement_temperature 173(2)
_cell_volume 2059.91(19)
_computing_structure_refinement 'SHELXL-97 (Sheldrick, 1997)'
_computing_structure_solution 'SHELXS-97 (Sheldrick, 1990)'
_diffrn_ambient_temperature 173(2)
_diffrn_measured_fraction_theta_full 0.999
_diffrn_measured_fraction_theta_max 0.999
_diffrn_radiation_monochromator graphite
_diffrn_radiation_source 'fine-focus sealed tube'
_diffrn_radiation_type MoK\a
_diffrn_radiation_wavelength 0.71070
_diffrn_reflns_av_R_equivalents 0.0211
_diffrn_reflns_av_sigmaI/netI 0.0126
_diffrn_reflns_limit_h_max 13
_diffrn_reflns_limit_h_min -13
_diffrn_reflns_limit_k_max 15
_diffrn_reflns_limit_k_min -15
_diffrn_reflns_limit_l_max 15
_diffrn_reflns_limit_l_min -15
_diffrn_reflns_number 17230
_diffrn_reflns_theta_full 25.00
_diffrn_reflns_theta_max 25.00
_diffrn_reflns_theta_min 1.74
_exptl_absorpt_coefficient_mu 1.479
_exptl_absorpt_correction_type empirical
_exptl_absorpt_process_details sadabs
_exptl_crystal_colour yellow
_exptl_crystal_density_diffrn 1.712
_exptl_crystal_density_method 'not measured'
_exptl_crystal_F_000 1056
_exptl_crystal_size_max 0.5
_exptl_crystal_size_mid 0.4
_exptl_crystal_size_min 0.25
_refine_diff_density_max 2.350
_refine_diff_density_min -1.028
_refine_diff_density_rms 0.113
_refine_ls_extinction_method none
_refine_ls_goodness_of_fit_ref 1.064
_refine_ls_hydrogen_treatment mixed
_refine_ls_matrix_type full
_refine_ls_number_parameters 238
_refine_ls_number_reflns 3620
_refine_ls_number_restraints 0
_refine_ls_restrained_S_all 1.064
_refine_ls_R_factor_all 0.0459
_refine_ls_R_factor_gt 0.0430
_refine_ls_shift/su_max 0.001
_refine_ls_shift/su_mean 0.000
_refine_ls_structure_factor_coef Fsqd
_refine_ls_weighting_details 'calc w=1/[\s^2^(Fo^2^)+(0.0777P)^2^+5.4687P] where P=(Fo^2^+2Fc^2^)/3'
_refine_ls_weighting_scheme calc
_refine_ls_wR_factor_gt 0.1260
_refine_ls_wR_factor_ref 0.1283
_reflns_number_gt 3350
_reflns_number_total 3620
_reflns_threshold_expression >2sigma(I)
_cod_data_source_file b313846a.txt
_cod_data_source_block ll3
_cod_original_sg_symbol_H-M P21/c
_cod_database_code 7102519

loop_
_symmetry_equiv_pos_as_xyz
'x, y, z'
'-x, y+1/2, -z+1/2'
'-x, -y, -z'
'x, -y-1/2, z-1/2'

loop_
_atom_site_label
_atom_site_type_symbol
_atom_site_fract_x
_atom_site_fract_y
_atom_site_fract_z
_atom_site_U_iso_or_equiv
_atom_site_adp_type
_atom_site_occupancy
_atom_site_symmetry_multiplicity
_atom_site_calc_flag
_atom_site_refinement_flags
Cd1 Cd 0.07110(2) 0.282593(19) 0.237940(19) 0.03342(8) Uani 1 1 d .
S1 S -0.02941(11) 0.27657(11) 0.40960(10) 0.0643(4) Uani 1 1 d .
S2 S -0.32447(8) 0.26781(8) 0.06455(8) 0.0404(2) Uani 1 1 d .
S3 S 0.44913(9) 0.22154(8) 0.38597(9) 0.0479(3) Uani 1 1 d .
S4 S 0.14772(9) 0.09009(8) 0.25864(10) 0.0524(3) Uani 1 1 d .
N1 N 0.1495(3) 0.2259(2) 0.5645(2) 0.0346(5) Uani 1 1 d .
N2 N -0.1138(3) 0.2528(2) 0.1761(2) 0.0346(5) Uani 1 1 d .
N3 N 0.2515(3) 0.3143(3) 0.3033(3) 0.0413(8) Uani 1 1 d .
N4 N -0.0316(3) -0.0459(3) 0.2704(3) 0.0562(10) Uani 1 1 d .
N5 N 0.2765(3) -0.0032(3) 0.0554(2) 0.0446(8) Uani 1 1 d .
N6 N 0.7445(3) 0.0167(2) 0.4112(2) 0.0409(8) Uani 1 1 d .
C1 C 0.0621(3) 0.2472(3) 0.4941(3) 0.0464(10) Uani 1 1 d .
C2 C -0.2005(3) 0.2604(3) 0.1309(3) 0.0323(8) Uani 1 1 d .
C3 C 0.3327(3) 0.2747(3) 0.3366(3) 0.0337(8) Uani 1 1 d .
C4 C 0.0397(3) 0.0112(3) 0.2624(3) 0.0353(8) Uani 1 1 d .
C5 C 0.2960(4) -0.0802(3) 0.1197(3) 0.0516(11) Uani 1 1 d .
H5 H 0.2467 -0.1370 0.1153 0.062 Uiso 1 1 calc R
C6 C 0.3857(4) -0.0785(3) 0.1916(3) 0.0452(10) Uani 1 1 d .
H6 H 0.3977 -0.1334 0.2370 0.054 Uiso 1 1 calc R
C7 C 0.4585(3) 0.0031(3) 0.1978(3) 0.0375(8) Uani 1 1 d .
C8 C 0.4348(4) 0.0831(3) 0.1307(3) 0.0490(10) Uani 1 1 d .
H8 H 0.4823 0.1410 0.1334 0.059 Uiso 1 1 calc R
C9 C 0.3435(4) 0.0777(3) 0.0616(3) 0.0506(11) Uani 1 1 d .
H9 H 0.3275 0.1326 0.0170 0.061 Uiso 1 1 calc R
C10 C 0.1769(4) -0.0044(4) -0.0186(4) 0.0588(12) Uani 1 1 d .
H10F H 0.1843 -0.0603 -0.0659 0.088 Uiso 0.50 1 calc PR
H10E H 0.1734 0.0592 -0.0561 0.088 Uiso 0.50 1 calc PR
H10D H 0.1069 -0.0127 0.0170 0.088 Uiso 0.50 1 calc PR
H10C H 0.1254 0.0511 -0.0041 0.088 Uiso 0.50 1 calc PR
H10B H 0.1363 -0.0684 -0.0138 0.088 Uiso 0.50 1 calc PR
H10A H 0.2028 0.0035 -0.0870 0.088 Uiso 0.50 1 calc PR
C11 C 0.5583(3) 0.0067(3) 0.2728(3) 0.0369(8) Uani 1 1 d .
C12 C 0.6514(3) 0.0690(3) 0.2571(3) 0.0432(9) Uani 1 1 d .
H12 H 0.6511 0.1090 0.1977 0.052 Uiso 1 1 calc R
C13 C 0.7428(3) 0.0729(3) 0.3265(3) 0.0438(9) Uani 1 1 d .
H13 H 0.8057 0.1155 0.3149 0.053 Uiso 1 1 calc R
C14 C 0.6569(4) -0.0440(3) 0.4281(3) 0.0456(10) Uani 1 1 d .
H14 H 0.6598 -0.0837 0.4879 0.055 Uiso 1 1 calc R
C15 C 0.5636(3) -0.0501(3) 0.3616(3) 0.0435(10) Uani 1 1 d .
H15 H 0.5019 -0.0931 0.3757 0.052 Uiso 1 1 calc R
C16 C 0.8438(4) 0.0235(3) 0.4851(3) 0.0496(10) Uani 1 1 d .
H16F H 0.9130 0.0034 0.4527 0.074 Uiso 0.50 1 calc PR
H16E H 0.8323 -0.0213 0.5423 0.074 Uiso 0.50 1 calc PR
H16D H 0.8521 0.0929 0.5094 0.074 Uiso 0.50 1 calc PR
H16C H 0.8186 0.0466 0.5503 0.074 Uiso 0.50 1 calc PR
H16B H 0.8993 0.0713 0.4606 0.074 Uiso 0.50 1 calc PR
H16A H 0.8795 -0.0429 0.4935 0.074 Uiso 0.50 1 calc PR

loop_
_atom_site_aniso_label
_atom_site_aniso_U_11
_atom_site_aniso_U_22
_atom_site_aniso_U_33
_atom_site_aniso_U_23
_atom_site_aniso_U_13
_atom_site_aniso_U_12
Cd1 0.03472(15) 0.03316(15) 0.03100(15) 0.00124(9) -0.00832(11) -0.00055(9)
S1 0.0542(7) 0.0936(10) 0.0455(6) 0.0030(6) 0.0065(5) 0.0034(6)
S2 0.0309(4) 0.0470(5) 0.0419(5) 0.0068(4) -0.0078(4) -0.0020(4)
S3 0.0330(5) 0.0513(6) 0.0584(6) 0.0061(5) -0.0042(5) 0.0037(4)
S4 0.0421(5) 0.0348(5) 0.0816(7) 0.0126(5) 0.0139(5) 0.0026(4)
N1 0.0481(12) 0.0346(11) 0.0192(9) -0.0012(8) -0.0127(9) 0.0048(9)
N2 0.0481(12) 0.0346(11) 0.0192(9) -0.0012(8) -0.0127(9) 0.0048(9)
N3 0.0351(16) 0.0436(17) 0.0438(18) 0.0005(15) -0.0074(14) 0.0004(14)
N4 0.0496(19) 0.0382(19) 0.079(3) -0.0037(18) -0.0085(18) -0.0056(17)
N5 0.0524(18) 0.0420(18) 0.0381(17) -0.0047(14) -0.0067(14) 0.0090(15)
N6 0.0425(16) 0.0385(17) 0.0415(16) 0.0007(14) 0.0010(13) 0.0094(14)
C1 0.048(2) 0.0335(19) 0.060(3) -0.012(2) 0.017(2) -0.0030(18)
C2 0.0366(18) 0.0355(17) 0.0247(16) 0.0013(14) 0.0022(14) -0.0024(15)
C3 0.0359(18) 0.0315(17) 0.0334(18) -0.0044(14) 0.0008(15) -0.0073(14)
C4 0.0448(19) 0.0313(18) 0.0299(16) -0.0017(14) 0.0026(15) 0.0066(16)
C5 0.065(3) 0.0301(19) 0.057(2) -0.0051(18) -0.014(2) 0.0019(18)
C6 0.057(2) 0.0321(19) 0.045(2) 0.0029(16) -0.0101(18) 0.0081(17)
C7 0.0408(18) 0.0357(19) 0.0361(18) 0.0012(15) 0.0050(15) 0.0066(16)
C8 0.048(2) 0.050(2) 0.047(2) 0.0169(19) -0.0044(18) -0.0032(19)
C9 0.056(2) 0.050(2) 0.044(2) 0.0145(19) -0.0068(18) -0.001(2)
C10 0.068(3) 0.050(2) 0.055(3) -0.002(2) -0.021(2) 0.004(2)
C11 0.0397(18) 0.0344(18) 0.0369(18) 0.0024(15) 0.0041(15) 0.0082(15)
C12 0.042(2) 0.043(2) 0.045(2) 0.0110(17) 0.0043(17) 0.0087(17)
C13 0.042(2) 0.042(2) 0.048(2) 0.0073(18) 0.0045(17) 0.0062(17)
C14 0.050(2) 0.048(2) 0.039(2) 0.0102(17) 0.0017(17) 0.0027(18)
C15 0.043(2) 0.043(2) 0.045(2) 0.0084(17) 0.0037(17) -0.0001(17)
C16 0.047(2) 0.051(2) 0.049(2) -0.0051(19) -0.0114(18) 0.0078(19)

loop_
_atom_type_symbol
_atom_type_description
_atom_type_scat_dispersion_real
_atom_type_scat_dispersion_imag
_atom_type_scat_source
C C 0.0033 0.0016 'International Tables Vol C Tables 4.2.6.8 and 6.1.1.4'
H H 0.0000 0.0000 'International Tables Vol C Tables 4.2.6.8 and 6.1.1.4'
N N 0.0061 0.0033 'International Tables Vol C Tables 4.2.6.8 and 6.1.1.4'
S S 0.1246 0.1234 'International Tables Vol C Tables 4.2.6.8 and 6.1.1.4'
Cd Cd -0.8075 1.2024 'International Tables Vol C Tables 4.2.6.8 and 6.1.1.4'

loop_
_geom_angle_atom_site_label_1
_geom_angle_atom_site_label_2
_geom_angle_atom_site_label_3
_geom_angle
_geom_angle_site_symmetry_1
_geom_angle_site_symmetry_3
N3 Cd1 N2 178.17(11) . .
N3 Cd1 N4 90.76(13) . 2
N2 Cd1 N4 88.39(12) . 2
N3 Cd1 N1 88.24(11) . 4_565
N2 Cd1 N1 93.44(10) . 4_565
N4 Cd1 N1 94.81(13) 2 4_565
N3 Cd1 S1 97.79(9) . .
N2 Cd1 S1 80.58(8) . .
N4 Cd1 S1 88.37(11) 2 .
N1 Cd1 S1 173.16(7) 4_565 .
N3 Cd1 S4 80.98(9) . .
N2 Cd1 S4 99.87(8) . .
N4 Cd1 S4 171.74(10) 2 .
N1 Cd1 S4 84.96(7) 4_565 .
S1 Cd1 S4 92.76(4) . .
C1 S1 Cd1 107.68(16) . .
C4 S4 Cd1 110.64(13) . .
C1 N1 Cd1 109.0(3) . 4_566
C2 N2 Cd1 161.9(3) . .
C3 N3 Cd1 142.0(3) . .
C4 N4 Cd1 142.4(3) . 2_545
C9 N5 C5 120.2(3) . .
C9 N5 C10 119.2(4) . .
C5 N5 C10 120.5(4) . .
C14 N6 C13 120.4(3) . .
C14 N6 C16 120.5(3) . .
C13 N6 C16 119.1(4) . .
N1 C1 S1 175.1(4) . .
N2 C2 S2 178.3(4) . .
N3 C3 S3 178.2(3) . .
N4 C4 S4 175.7(4) . .
N5 C5 C6 121.2(4) . .
C5 C6 C7 119.8(4) . .
C6 C7 C8 117.6(4) . .
C6 C7 C11 121.5(3) . .
C8 C7 C11 120.9(3) . .
C9 C8 C7 120.0(4) . .
N5 C9 C8 121.1(4) . .
C15 C11 C12 117.0(3) . .
C15 C11 C7 122.4(3) . .
C12 C11 C7 120.6(3) . .
C13 C12 C11 120.6(4) . .
N6 C13 C12 120.4(4) . .
N6 C14 C15 121.4(4) . .
C14 C15 C11 120.2(4) . .

loop_
_geom_bond_atom_site_label_1
_geom_bond_atom_site_label_2
_geom_bond_distance
_geom_bond_site_symmetry_2
Cd1 N3 2.272(3) .
Cd1 N2 2.302(3) .
Cd1 N4 2.328(4) 2
Cd1 N1 2.532(3) 4_565
Cd1 S1 2.6297(13) .
Cd1 S4 2.7202(11) .
S1 C1 1.549(5) .
S2 C2 1.651(4) .
S3 C3 1.635(4) .
S4 C4 1.648(4) .
N1 C1 1.369(5) .
N1 Cd1 2.532(3) 4_566
N2 C2 1.150(5) .
N3 C3 1.151(5) .
N4 C4 1.139(5) .
N4 Cd1 2.328(4) 2_545
N5 C9 1.331(6) .
N5 C5 1.341(5) .
N5 C10 1.475(5) .
N6 C14 1.337(5) .
N6 C13 1.346(5) .
N6 C16 1.474(5) .
C5 C6 1.372(6) .
C6 C7 1.380(6) .
C7 C8 1.402(5) .
C7 C11 1.485(5) .
C8 C9 1.363(6) .
C11 C15 1.396(5) .
C11 C12 1.397(6) .
C12 C13 1.367(6) .
C14 C15 1.360(6) .
